data_4037069
loop_
_publ_author_name
'Kato, Shin-Ichiro'
'Kuwako, Satoshi'
'Takahashi, Nobutaka'
'Kijima, Tomokazu'
'Nakamura, Yosuke'

_publ_section_title
;
 Benzo- and Naphthopentalenes: Syntheses, Structures, and Properties.
;
_journal_issue 17
_journal_name_full 'The Journal of organic chemistry'
_journal_page_first 7700
_journal_page_last 7710
_journal_paper_doi 10.1021/acs.joc.6b01409
_journal_volume 81
_journal_year 2016
_chemical_formula_sum 'C60 H58'
_chemical_formula_weight 779.06
_space_group_crystal_system orthorhombic
_space_group_IT_number 61
_space_group_name_Hall '-P 2ac 2ab'
_space_group_name_H-M_alt 'P b c a'
_atom_sites_solution_hydrogens geom
_audit_creation_method SHELXL-2014/6
_cell_angle_alpha 90
_cell_angle_beta 90
_cell_angle_gamma 90
_cell_formula_units_Z 8
_cell_length_a 9.4783(9)
_cell_length_b 27.727(2)
_cell_length_c 35.544(3)
_cell_measurement_reflns_used 6215
_cell_measurement_temperature 113(2)
_cell_measurement_theta_max 68.2
_cell_measurement_theta_min 30.7
_cell_volume 9341.1(14)
_computing_structure_refinement 'SHELXL-2014/6 (Sheldrick, 2014)'
_diffrn_ambient_temperature 113(2)
_diffrn_measured_fraction_theta_full 0.993
_diffrn_measured_fraction_theta_max 0.990
_diffrn_measurement_device_type 'Rigaku XtaLAB P200'
_diffrn_measurement_method 'profile data from \w-scans'
_diffrn_radiation_type CuK\a
_diffrn_radiation_wavelength 1.54187
_diffrn_reflns_av_R_equivalents 0.0216
_diffrn_reflns_av_unetI/netI 0.0133
_diffrn_reflns_Laue_measured_fraction_full 0.993
_diffrn_reflns_Laue_measured_fraction_max 0.990
_diffrn_reflns_limit_h_max 11
_diffrn_reflns_limit_h_min -11
_diffrn_reflns_limit_k_max 32
_diffrn_reflns_limit_k_min -29
_diffrn_reflns_limit_l_max 41
_diffrn_reflns_limit_l_min -42
_diffrn_reflns_number 50555
_diffrn_reflns_point_group_measured_fraction_full 0.993
_diffrn_reflns_point_group_measured_fraction_max 0.990
_diffrn_reflns_theta_full 67.687
_diffrn_reflns_theta_max 68.391
_diffrn_reflns_theta_min 6.180
_exptl_absorpt_coefficient_mu 0.465
_exptl_crystal_colour Black
_exptl_crystal_density_diffrn 1.108
_exptl_crystal_description Platelet
_exptl_crystal_F_000 3344
_exptl_crystal_size_max 0.800
_exptl_crystal_size_mid 0.100
_exptl_crystal_size_min 0.040
_refine_diff_density_max 0.269
_refine_diff_density_min -0.266
_refine_diff_density_rms 0.035
_refine_ls_extinction_method none
_refine_ls_goodness_of_fit_ref 1.028
_refine_ls_hydrogen_treatment constr
_refine_ls_matrix_type full
_refine_ls_number_parameters 637
_refine_ls_number_reflns 8501
_refine_ls_number_restraints 0
_refine_ls_restrained_S_all 1.028
_refine_ls_R_factor_all 0.0514
_refine_ls_R_factor_gt 0.0443
_refine_ls_shift/su_max 0.000
_refine_ls_shift/su_mean 0.000
_refine_ls_structure_factor_coef Fsqd
_refine_ls_weighting_details 'w=1/[\s^2^(Fo^2^)+(0.0652P)^2^+2.9370P] where P=(Fo^2^+2Fc^2^)/3'
_refine_ls_weighting_scheme calc
_refine_ls_wR_factor_gt 0.1176
_refine_ls_wR_factor_ref 0.1222
_reflns_Friedel_coverage 0.000
_reflns_number_gt 7340
_reflns_number_total 8501
_reflns_threshold_expression 'I > 2\s(I)'
_cod_data_source_file jo6b01409_si_005.cif
_cod_data_source_block sk020
_cod_database_code 4037069
_shelx_space_group_comment
;
The symmetry employed for this shelxl refinement is uniquely defined
by the following loop, which should always be used as a source of
symmetry information in preference to the above space-group names.
They are only intended as comments.
;
_shelx_estimated_absorpt_t_min 0.707
_shelx_estimated_absorpt_t_max 0.982
_shelxl_version_number 2014/6

loop_
_space_group_symop_operation_xyz
'x, y, z'
'-x+1/2, -y, z+1/2'
'x+1/2, -y+1/2, -z'
'-x, y+1/2, -z+1/2'
'-x, -y, -z'
'x-1/2, y, -z-1/2'
'-x-1/2, y-1/2, z'
'x, -y-1/2, z-1/2'

loop_
_atom_site_label
_atom_site_type_symbol
_atom_site_fract_x
_atom_site_fract_y
_atom_site_fract_z
_atom_site_U_iso_or_equiv
_atom_site_adp_type
_atom_site_occupancy
_atom_site_site_symmetry_order
_atom_site_calc_flag
_atom_site_refinement_flags_posn
_atom_site_refinement_flags_adp
_atom_site_refinement_flags_occupancy
_atom_site_disorder_assembly
_atom_site_disorder_group
C1 C 0.28270(13) 0.07089(5) 0.04086(3) 0.0294(3) Uani 1 1 d . . . . .
C2 C 0.36750(12) 0.07533(4) 0.07190(3) 0.0264(3) Uani 1 1 d . . . . .
C3 C 0.40792(12) 0.10925(4) 0.10156(3) 0.0264(3) Uani 1 1 d . . . . .
C4 C 0.51292(13) 0.08621(4) 0.12162(3) 0.0267(3) Uani 1 1 d . . . . .
C5 C 0.53661(12) 0.03664(4) 0.10636(3) 0.0256(3) Uani 1 1 d . . . . .
C6 C 0.44686(12) 0.03071(4) 0.07690(3) 0.0262(3) Uani 1 1 d . . . . .
C7 C 0.40200(13) -0.00317(5) 0.04738(3) 0.0280(3) Uani 1 1 d . . . . .
C8 C 0.30180(13) 0.02123(5) 0.02585(3) 0.0304(3) Uani 1 1 d . . . . .
C9 C 0.43980(13) -0.05113(5) 0.03846(3) 0.0299(3) Uani 1 1 d . . . . .
C10 C 0.54091(14) -0.07839(5) 0.05877(4) 0.0326(3) Uani 1 1 d . . . . .
H1 H 0.5874 -0.0642 0.0797 0.039 Uiso 1 1 calc R U . . .
C11 C 0.57268(15) -0.12463(5) 0.04882(4) 0.0372(3) Uani 1 1 d . . . . .
H2 H 0.6399 -0.1424 0.0630 0.045 Uiso 1 1 calc R U . . .
C12 C 0.50632(16) -0.14626(5) 0.01754(4) 0.0407(3) Uani 1 1 d . . . . .
H3 H 0.5289 -0.1785 0.0108 0.049 Uiso 1 1 calc R U . . .
C13 C 0.41015(16) -0.12104(5) -0.00292(4) 0.0400(3) Uani 1 1 d . . . . .
H4 H 0.3674 -0.1358 -0.0242 0.048 Uiso 1 1 calc R U . . .
C14 C 0.37216(14) -0.07309(5) 0.00676(4) 0.0341(3) Uani 1 1 d . . . . .
C15 C 0.27028(15) -0.04703(5) -0.01406(4) 0.0383(3) Uani 1 1 d . . . . .
H5 H 0.2253 -0.0621 -0.0349 0.046 Uiso 1 1 calc R U . . .
C16 C 0.23494(14) -0.00056(5) -0.00494(4) 0.0365(3) Uani 1 1 d . . . . .
H6 H 0.1665 0.0165 -0.0192 0.044 Uiso 1 1 calc R U . . .
C17 C 0.19553(13) 0.10530(5) 0.02298(4) 0.0319(3) Uani 1 1 d . . . . .
C18 C 0.12606(14) 0.13360(5) 0.00522(4) 0.0333(3) Uani 1 1 d . . . . .
C19 C 0.04728(14) 0.16914(5) -0.01509(3) 0.0316(3) Uani 1 1 d . . . . .
C20 C -0.08618(16) 0.15874(6) -0.02839(5) 0.0507(4) Uani 1 1 d . . . . .
H7 H -0.1247 0.1274 -0.0250 0.061 Uiso 1 1 calc R U . . .
C21 C -0.16370(18) 0.19396(8) -0.04657(6) 0.0709(6) Uani 1 1 d . . . . .
H8 H -0.2567 0.1870 -0.0549 0.085 Uiso 1 1 calc R U . . .
C22 C -0.10768(18) 0.23893(7) -0.05264(6) 0.0607(5) Uani 1 1 d . . . . .
H9 H -0.1616 0.2629 -0.0652 0.073 Uiso 1 1 calc R U . . .
C23 C 0.02596(18) 0.24913(5) -0.04058(4) 0.0468(4) Uani 1 1 d . . . . .
H10 H 0.0658 0.2799 -0.0455 0.056 Uiso 1 1 calc R U . . .
C24 C 0.10351(16) 0.21492(5) -0.02134(4) 0.0398(3) Uani 1 1 d . . . . .
H11 H 0.1952 0.2226 -0.0124 0.048 Uiso 1 1 calc R U . . .
C25 C 0.57928(13) 0.09932(5) 0.15565(4) 0.0300(3) Uani 1 1 d . . . . .
C26 C 0.63377(14) 0.10159(5) 0.18610(4) 0.0357(3) Uani 1 1 d . . . . .
C27 C 0.68751(15) 0.09902(5) 0.22371(4) 0.0392(3) Uani 1 1 d . . . . .
C28 C 0.6398(2) 0.13005(7) 0.25162(5) 0.0633(5) Uani 1 1 d . . . . .
H12 H 0.5764 0.1554 0.2455 0.076 Uiso 1 1 calc R U . . .
C29 C 0.6847(2) 0.12409(9) 0.28840(5) 0.0729(6) Uani 1 1 d . . . . .
H13 H 0.6518 0.1454 0.3074 0.087 Uiso 1 1 calc R U . . .
C30 C 0.7755(2) 0.08808(9) 0.29744(5) 0.0674(6) Uani 1 1 d . . . . .
H14 H 0.8053 0.0841 0.3228 0.081 Uiso 1 1 calc R U . . .
C31 C 0.8244(2) 0.05753(8) 0.27019(5) 0.0676(5) Uani 1 1 d . . . . .
H15 H 0.8886 0.0326 0.2767 0.081 Uiso 1 1 calc R U . . .
C32 C 0.78093(18) 0.06268(6) 0.23329(5) 0.0508(4) Uani 1 1 d . . . . .
H16 H 0.8152 0.0413 0.2145 0.061 Uiso 1 1 calc R U . . .
C33 C 0.33414(13) 0.15342(4) 0.11288(3) 0.0286(3) Uani 1 1 d . . . . .
C34 C 0.18973(13) 0.15817(5) 0.10543(4) 0.0295(3) Uani 1 1 d . . . . .
H17 H 0.1434 0.1342 0.0909 0.035 Uiso 1 1 calc R U . . .
C35 C 0.11286(14) 0.19707(5) 0.11886(4) 0.0340(3) Uani 1 1 d . . . . .
C36 C 0.18358(16) 0.23166(5) 0.13994(5) 0.0436(4) Uani 1 1 d . . . . .
H18 H 0.1322 0.2587 0.1491 0.052 Uiso 1 1 calc R U . . .
C37 C 0.32674(17) 0.22829(6) 0.14818(5) 0.0482(4) Uani 1 1 d . . . . .
C38 C 0.40087(15) 0.18889(5) 0.13411(4) 0.0384(3) Uani 1 1 d . . . . .
H19 H 0.4990 0.1862 0.1391 0.046 Uiso 1 1 calc R U . . .
C39 C -0.04627(15) 0.20246(5) 0.11195(5) 0.0425(3) Uani 1 1 d . . . . .
C40 C -0.10976(16) 0.15904(6) 0.09149(5) 0.0525(4) Uani 1 1 d . . . . .
H23 H -0.2113 0.1641 0.0880 0.079 Uiso 1 1 calc R U . . .
H24 H -0.0942 0.1298 0.1064 0.079 Uiso 1 1 calc R U . . .
H25 H -0.0645 0.1554 0.0669 0.079 Uiso 1 1 calc R U . . .
C41 C -0.0723(2) 0.24754(7) 0.08837(7) 0.0733(6) Uani 1 1 d . . . . .
H26 H -0.0337 0.2757 0.1014 0.110 Uiso 1 1 calc R U . . .
H27 H -0.1739 0.2519 0.0846 0.110 Uiso 1 1 calc R U . . .
H28 H -0.0258 0.2440 0.0639 0.110 Uiso 1 1 calc R U . . .
C42 C -0.12185(19) 0.20651(8) 0.15000(6) 0.0695(6) Uani 1 1 d . . . . .
H29 H -0.0881 0.2352 0.1633 0.104 Uiso 1 1 calc R U . . .
H30 H -0.1020 0.1777 0.1651 0.104 Uiso 1 1 calc R U . . .
H31 H -0.2238 0.2092 0.1459 0.104 Uiso 1 1 calc R U . . .
C43 C 0.3895(7) 0.2612(2) 0.18133(18) 0.0439(14) Uani 0.439(4) 1 d . . P A 2
C44 C 0.3782(7) 0.31252(18) 0.16536(19) 0.0682(16) Uani 0.439(4) 1 d . . P A 2
H32 H 0.2789 0.3202 0.1605 0.102 Uiso 0.439(4) 1 calc R U P A 2
H33 H 0.4169 0.3355 0.1836 0.102 Uiso 0.439(4) 1 calc R U P A 2
H34 H 0.4315 0.3146 0.1418 0.102 Uiso 0.439(4) 1 calc R U P A 2
C45 C 0.5415(9) 0.2506(4) 0.1884(3) 0.078(3) Uani 0.439(4) 1 d . . P A 2
H35 H 0.5937 0.2523 0.1646 0.117 Uiso 0.439(4) 1 calc R U P A 2
H36 H 0.5798 0.2743 0.2061 0.117 Uiso 0.439(4) 1 calc R U P A 2
H37 H 0.5508 0.2181 0.1990 0.117 Uiso 0.439(4) 1 calc R U P A 2
C46 C 0.3068(5) 0.25857(17) 0.21833(12) 0.0677(15) Uani 0.439(4) 1 d . . P A 2
H38 H 0.2071 0.2656 0.2135 0.102 Uiso 0.439(4) 1 calc R U P A 2
H39 H 0.3157 0.2262 0.2291 0.102 Uiso 0.439(4) 1 calc R U P A 2
H40 H 0.3448 0.2823 0.2361 0.102 Uiso 0.439(4) 1 calc R U P A 2
C47 C 0.4107(6) 0.26990(18) 0.16608(14) 0.0491(12) Uani 0.561(4) 1 d . . P A 1
C48 C 0.3123(5) 0.30898(15) 0.18146(16) 0.0728(14) Uani 0.561(4) 1 d . . P A 1
H41 H 0.2414 0.2942 0.1979 0.109 Uiso 0.561(4) 1 calc R U P A 1
H42 H 0.3674 0.3325 0.1959 0.109 Uiso 0.561(4) 1 calc R U P A 1
H43 H 0.2652 0.3253 0.1605 0.109 Uiso 0.561(4) 1 calc R U P A 1
C49 C 0.5220(3) 0.29321(11) 0.14035(10) 0.0595(10) Uani 0.561(4) 1 d . . P A 1
H44 H 0.5850 0.2682 0.1305 0.089 Uiso 0.561(4) 1 calc R U P A 1
H45 H 0.4748 0.3095 0.1194 0.089 Uiso 0.561(4) 1 calc R U P A 1
H46 H 0.5771 0.3167 0.1548 0.089 Uiso 0.561(4) 1 calc R U P A 1
C50 C 0.4892(7) 0.2463(3) 0.19963(18) 0.0659(17) Uani 0.561(4) 1 d . . P A 1
H47 H 0.5527 0.2211 0.1902 0.099 Uiso 0.561(4) 1 calc R U P A 1
H48 H 0.5441 0.2709 0.2130 0.099 Uiso 0.561(4) 1 calc R U P A 1
H49 H 0.4204 0.2319 0.2169 0.099 Uiso 0.561(4) 1 calc R U P A 1
C51 C 0.63443(13) 0.00279(4) 0.12529(3) 0.0250(3) Uani 1 1 d . . . . .
C52 C 0.77862(13) 0.00593(5) 0.11973(4) 0.0303(3) Uani 1 1 d . . . . .
H20 H 0.8153 0.0301 0.1035 0.036 Uiso 1 1 calc R U . . .
C53 C 0.87063(13) -0.02578(5) 0.13746(4) 0.0327(3) Uani 1 1 d . . . . .
C54 C 0.81333(13) -0.06027(5) 0.16146(4) 0.0309(3) Uani 1 1 d . . . . .
H21 H 0.8751 -0.0823 0.1736 0.037 Uiso 1 1 calc R U . . .
C55 C 0.66949(13) -0.06375(5) 0.16845(3) 0.0296(3) Uani 1 1 d . . . . .
C56 C 0.58108(13) -0.03150(5) 0.14992(3) 0.0294(3) Uani 1 1 d . . . . .
H22 H 0.4823 -0.0330 0.1542 0.035 Uiso 1 1 calc R U . . .
C57 C 0.61058(15) -0.10181(6) 0.19562(5) 0.0451(4) Uani 1 1 d . . . . .
C58 C 0.7146(5) -0.1117(2) 0.22709(15) 0.096(2) Uani 0.518(5) 1 d . . P B 1
H68 H 0.8061 -0.1207 0.2163 0.144 Uiso 0.518(5) 1 calc R U P B 1
H69 H 0.7256 -0.0827 0.2425 0.144 Uiso 0.518(5) 1 calc R U P B 1
H70 H 0.6794 -0.1382 0.2428 0.144 Uiso 0.518(5) 1 calc R U P B 1
C59 C 0.5936(7) -0.14795(15) 0.17258(17) 0.106(2) Uani 0.518(5) 1 d . . P B 1
H71 H 0.6851 -0.1573 0.1620 0.159 Uiso 0.518(5) 1 calc R U P B 1
H72 H 0.5583 -0.1738 0.1888 0.159 Uiso 0.518(5) 1 calc R U P B 1
H73 H 0.5265 -0.1423 0.1521 0.159 Uiso 0.518(5) 1 calc R U P B 1
C60 C 0.4708(5) -0.0881(2) 0.21139(18) 0.102(3) Uani 0.518(5) 1 d . . P B 1
H74 H 0.4046 -0.0818 0.1908 0.153 Uiso 0.518(5) 1 calc R U P B 1
H75 H 0.4347 -0.1145 0.2270 0.153 Uiso 0.518(5) 1 calc R U P B 1
H76 H 0.4809 -0.0590 0.2268 0.153 Uiso 0.518(5) 1 calc R U P B 1
C61 C 0.6001(6) -0.07748(18) 0.23476(11) 0.0738(16) Uani 0.482(5) 1 d . . P B 2
H77 H 0.6937 -0.0663 0.2425 0.111 Uiso 0.482(5) 1 calc R U P B 2
H78 H 0.5354 -0.0500 0.2333 0.111 Uiso 0.482(5) 1 calc R U P B 2
H79 H 0.5644 -0.1008 0.2531 0.111 Uiso 0.482(5) 1 calc R U P B 2
C62 C 0.7061(5) -0.14572(16) 0.19972(18) 0.0737(18) Uani 0.482(5) 1 d . . P B 2
H80 H 0.8009 -0.1353 0.2071 0.111 Uiso 0.482(5) 1 calc R U P B 2
H81 H 0.6676 -0.1673 0.2190 0.111 Uiso 0.482(5) 1 calc R U P B 2
H82 H 0.7111 -0.1629 0.1757 0.111 Uiso 0.482(5) 1 calc R U P B 2
C63 C 0.4647(5) -0.1188(2) 0.18417(15) 0.0731(18) Uani 0.482(5) 1 d . . P B 2
H83 H 0.4020 -0.0909 0.1814 0.110 Uiso 0.482(5) 1 calc R U P B 2
H84 H 0.4706 -0.1361 0.1602 0.110 Uiso 0.482(5) 1 calc R U P B 2
H85 H 0.4271 -0.1405 0.2035 0.110 Uiso 0.482(5) 1 calc R U P B 2
C64 C 1.02941(15) -0.02425(6) 0.12974(5) 0.0539(5) Uani 1 1 d . . . . .
C65 C 1.1106(3) -0.0334(3) 0.16779(18) 0.0940(19) Uani 0.785(12) 1 d . . P C 1
H50 H 1.0837 -0.0088 0.1862 0.141 Uiso 0.785(12) 1 calc R U P C 1
H51 H 1.0860 -0.0654 0.1775 0.141 Uiso 0.785(12) 1 calc R U P C 1
H52 H 1.2125 -0.0318 0.1633 0.141 Uiso 0.785(12) 1 calc R U P C 1
C66 C 1.0782(5) 0.02583(15) 0.11787(19) 0.0635(14) Uani 0.785(12) 1 d . . P C 1
H53 H 1.0514 0.0493 0.1372 0.095 Uiso 0.785(12) 1 calc R U P C 1
H54 H 1.1810 0.0259 0.1149 0.095 Uiso 0.785(12) 1 calc R U P C 1
H55 H 1.0337 0.0345 0.0939 0.095 Uiso 0.785(12) 1 calc R U P C 1
C67 C 1.0677(5) -0.06080(15) 0.1015(2) 0.1011(19) Uani 0.785(12) 1 d . . P C 1
H56 H 1.0350 -0.0926 0.1099 0.152 Uiso 0.785(12) 1 calc R U P C 1
H57 H 1.0231 -0.0528 0.0774 0.152 Uiso 0.785(12) 1 calc R U P C 1
H58 H 1.1704 -0.0614 0.0984 0.152 Uiso 0.785(12) 1 calc R U P C 1
C68 C 1.1110(12) -0.0625(9) 0.1498(7) 0.093(7) Uani 0.215(12) 1 d . . P C 2
H59 H 1.2113 -0.0595 0.1436 0.140 Uiso 0.215(12) 1 calc R U P C 2
H60 H 1.0981 -0.0589 0.1770 0.140 Uiso 0.215(12) 1 calc R U P C 2
H61 H 1.0770 -0.0944 0.1419 0.140 Uiso 0.215(12) 1 calc R U P C 2
C69 C 1.074(2) 0.0291(9) 0.1302(7) 0.099(8) Uani 0.215(12) 1 d . . P C 2
H62 H 1.0064 0.0481 0.1154 0.148 Uiso 0.215(12) 1 calc R U P C 2
H63 H 1.0748 0.0409 0.1562 0.148 Uiso 0.215(12) 1 calc R U P C 2
H64 H 1.1682 0.0324 0.1193 0.148 Uiso 0.215(12) 1 calc R U P C 2
C70 C 1.0439(12) -0.0417(10) 0.0843(5) 0.081(6) Uani 0.215(12) 1 d . . P C 2
H65 H 0.9934 -0.0188 0.0682 0.122 Uiso 0.215(12) 1 calc R U P C 2
H66 H 1.1436 -0.0425 0.0771 0.122 Uiso 0.215(12) 1 calc R U P C 2
H67 H 1.0029 -0.0739 0.0813 0.122 Uiso 0.215(12) 1 calc R U P C 2

loop_
_atom_site_aniso_label
_atom_site_aniso_U_11
_atom_site_aniso_U_22
_atom_site_aniso_U_33
_atom_site_aniso_U_23
_atom_site_aniso_U_13
_atom_site_aniso_U_12
C1 0.0257(6) 0.0339(7) 0.0285(6) 0.0074(5) 0.0024(5) 0.0019(5)
C2 0.0234(6) 0.0285(7) 0.0273(6) 0.0068(5) 0.0033(5) 0.0028(5)
C3 0.0245(6) 0.0269(6) 0.0279(6) 0.0057(5) 0.0040(5) 0.0010(5)
C4 0.0251(6) 0.0271(6) 0.0279(6) 0.0034(5) 0.0033(5) 0.0019(5)
C5 0.0232(6) 0.0280(6) 0.0255(6) 0.0040(5) 0.0045(5) 0.0023(5)
C6 0.0246(6) 0.0280(6) 0.0259(6) 0.0054(5) 0.0035(5) 0.0034(5)
C7 0.0261(6) 0.0316(7) 0.0264(6) 0.0035(5) 0.0025(5) 0.0003(5)
C8 0.0291(6) 0.0336(7) 0.0285(6) 0.0050(5) 0.0005(5) 0.0005(5)
C9 0.0301(6) 0.0309(7) 0.0286(6) 0.0019(5) 0.0046(5) -0.0004(5)
C10 0.0351(7) 0.0323(7) 0.0304(6) -0.0002(5) 0.0018(5) 0.0026(5)
C11 0.0394(7) 0.0330(7) 0.0392(7) 0.0017(6) 0.0029(6) 0.0052(6)
C12 0.0447(8) 0.0329(8) 0.0444(8) -0.0054(6) 0.0058(6) 0.0019(6)
C13 0.0443(8) 0.0384(8) 0.0373(7) -0.0070(6) 0.0019(6) -0.0049(6)
C14 0.0348(7) 0.0367(8) 0.0310(7) 0.0003(5) 0.0033(5) -0.0033(6)
C15 0.0402(7) 0.0428(8) 0.0318(7) -0.0015(6) -0.0047(6) -0.0055(6)
C16 0.0343(7) 0.0427(8) 0.0324(7) 0.0060(6) -0.0058(6) 0.0001(6)
C17 0.0288(6) 0.0366(7) 0.0304(6) 0.0052(5) -0.0005(5) 0.0021(5)
C18 0.0317(7) 0.0367(7) 0.0315(7) 0.0047(6) -0.0005(5) 0.0040(6)
C19 0.0330(7) 0.0323(7) 0.0293(6) 0.0049(5) 0.0003(5) 0.0064(5)
C20 0.0372(8) 0.0463(9) 0.0685(11) 0.0265(8) -0.0112(7) -0.0059(7)
C21 0.0362(8) 0.0774(13) 0.0989(15) 0.0490(12) -0.0186(9) -0.0024(8)
C22 0.0489(9) 0.0564(11) 0.0769(12) 0.0378(9) 0.0058(9) 0.0181(8)
C23 0.0634(10) 0.0292(8) 0.0480(8) 0.0064(6) 0.0082(7) 0.0050(7)
C24 0.0453(8) 0.0359(8) 0.0383(7) -0.0006(6) -0.0047(6) -0.0021(6)
C25 0.0284(6) 0.0272(7) 0.0345(7) 0.0001(5) 0.0005(5) 0.0048(5)
C26 0.0352(7) 0.0326(7) 0.0392(8) -0.0037(6) -0.0035(6) 0.0037(6)
C27 0.0377(7) 0.0428(8) 0.0372(7) -0.0058(6) -0.0088(6) -0.0030(6)
C28 0.0797(13) 0.0623(11) 0.0478(9) -0.0190(9) -0.0150(9) 0.0161(10)
C29 0.0809(14) 0.0914(15) 0.0463(10) -0.0286(10) -0.0139(10) 0.0049(12)
C30 0.0543(10) 0.1085(17) 0.0392(9) -0.0058(10) -0.0178(8) -0.0093(11)
C31 0.0564(11) 0.0933(15) 0.0529(11) 0.0073(10) -0.0168(8) 0.0152(10)
C32 0.0468(9) 0.0620(11) 0.0435(8) -0.0030(7) -0.0093(7) 0.0101(8)
C33 0.0283(6) 0.0253(6) 0.0323(6) 0.0072(5) 0.0034(5) 0.0024(5)
C34 0.0276(6) 0.0271(7) 0.0337(6) 0.0075(5) 0.0036(5) 0.0015(5)
C35 0.0307(7) 0.0298(7) 0.0415(7) 0.0080(6) 0.0049(5) 0.0043(5)
C36 0.0393(8) 0.0310(8) 0.0607(9) -0.0035(7) 0.0020(7) 0.0110(6)
C37 0.0410(8) 0.0324(8) 0.0711(11) -0.0106(7) -0.0079(7) 0.0059(6)
C38 0.0301(7) 0.0302(7) 0.0550(9) -0.0006(6) -0.0041(6) 0.0039(6)
C39 0.0292(7) 0.0397(8) 0.0587(9) 0.0041(7) 0.0041(6) 0.0093(6)
C40 0.0290(7) 0.0568(10) 0.0717(11) 0.0002(8) -0.0019(7) 0.0056(7)
C41 0.0468(10) 0.0551(11) 0.1180(17) 0.0266(11) -0.0169(11) 0.0100(9)
C42 0.0402(9) 0.0847(14) 0.0836(14) -0.0158(11) 0.0168(9) 0.0056(9)
C43 0.050(2) 0.025(3) 0.057(4) -0.003(2) -0.001(3) -0.0021(18)
C44 0.062(3) 0.032(2) 0.111(5) -0.001(3) 0.007(3) -0.002(2)
C45 0.075(5) 0.045(3) 0.113(8) -0.022(5) -0.016(4) -0.005(4)
C46 0.083(3) 0.058(3) 0.062(3) -0.021(2) 0.010(2) -0.018(2)
C47 0.062(3) 0.031(2) 0.055(3) -0.007(2) -0.020(2) 0.0109(19)
C48 0.069(3) 0.046(2) 0.103(4) -0.035(2) -0.028(2) 0.010(2)
C49 0.0569(19) 0.0354(17) 0.086(2) -0.0060(15) -0.0212(17) -0.0115(13)
C50 0.091(5) 0.048(3) 0.059(3) -0.016(2) -0.035(3) 0.009(3)
C51 0.0265(6) 0.0249(6) 0.0237(6) 0.0002(5) -0.0004(5) 0.0025(5)
C52 0.0267(6) 0.0289(7) 0.0351(7) 0.0094(5) 0.0034(5) 0.0006(5)
C53 0.0244(6) 0.0316(7) 0.0421(7) 0.0096(6) 0.0009(5) 0.0021(5)
C54 0.0276(6) 0.0282(7) 0.0369(7) 0.0073(5) -0.0020(5) 0.0035(5)
C55 0.0291(6) 0.0289(7) 0.0308(6) 0.0059(5) 0.0003(5) -0.0005(5)
C56 0.0227(6) 0.0327(7) 0.0329(7) 0.0048(5) 0.0015(5) 0.0004(5)
C57 0.0328(7) 0.0456(9) 0.0570(9) 0.0273(7) 0.0032(7) -0.0002(6)
C58 0.078(3) 0.126(5) 0.084(3) 0.079(4) -0.015(3) -0.035(3)
C59 0.144(6) 0.045(2) 0.128(4) 0.010(3) 0.040(4) -0.044(3)
C60 0.084(3) 0.098(4) 0.124(5) 0.079(4) 0.068(4) 0.032(3)
C61 0.082(4) 0.093(3) 0.046(2) 0.027(2) 0.021(2) -0.009(3)
C62 0.060(3) 0.052(3) 0.109(4) 0.045(3) 0.016(3) 0.003(2)
C63 0.059(3) 0.080(3) 0.080(3) 0.042(3) -0.007(2) -0.031(3)
C64 0.0245(7) 0.0511(10) 0.0862(12) 0.0343(9) 0.0074(7) 0.0053(7)
C65 0.0267(12) 0.101(3) 0.154(4) 0.085(3) -0.0267(18) -0.0166(18)
C66 0.0259(13) 0.055(2) 0.109(4) 0.037(2) 0.0154(17) 0.0011(13)
C67 0.059(2) 0.078(2) 0.166(5) 0.017(3) 0.063(3) 0.0262(17)
C68 0.021(4) 0.110(13) 0.148(16) 0.079(12) 0.005(6) 0.002(7)
C69 0.041(7) 0.154(17) 0.101(13) -0.042(11) 0.027(7) -0.052(9)
C70 0.030(5) 0.136(16) 0.078(9) -0.051(9) 0.019(5) 0.000(7)

loop_
_atom_type_symbol
_atom_type_description
_atom_type_scat_dispersion_real
_atom_type_scat_dispersion_imag
_atom_type_scat_source
C C 0.0181 0.0091 'International Tables Vol C Tables 4.2.6.8 and 6.1.1.4'
H H 0.0000 0.0000 'International Tables Vol C Tables 4.2.6.8 and 6.1.1.4'

loop_
_geom_angle_atom_site_label_1
_geom_angle_atom_site_label_2
_geom_angle_atom_site_label_3
_geom_angle
C2 C1 C17 130.11(13)
C2 C1 C8 107.50(11)
C17 C1 C8 122.32(11)
C1 C2 C6 108.92(11)
C1 C2 C3 142.29(12)
C6 C2 C3 108.78(10)
C4 C3 C2 105.27(10)
C4 C3 C33 126.05(11)
C2 C3 C33 127.53(11)
C3 C4 C25 130.14(12)
C3 C4 C5 110.27(11)
C25 C4 C5 118.75(11)
C6 C5 C51 131.70(11)
C6 C5 C4 107.25(10)
C51 C5 C4 120.81(10)
C5 C6 C2 108.31(11)
C5 C6 C7 143.86(12)
C2 C6 C7 107.79(10)
C8 C7 C9 120.39(12)
C8 C7 C6 106.17(11)
C9 C7 C6 133.44(11)
C7 C8 C16 121.83(12)
C7 C8 C1 109.56(11)
C16 C8 C1 128.61(12)
C7 C9 C10 123.97(12)
C7 C9 C14 117.58(12)
C10 C9 C14 118.45(12)
C11 C10 C9 121.22(13)
C10 C11 C12 120.36(13)
C13 C12 C11 120.12(13)
C12 C13 C14 121.47(13)
C15 C14 C13 121.65(13)
C15 C14 C9 119.98(12)
C13 C14 C9 118.37(12)
C16 C15 C14 121.56(13)
C15 C16 C8 118.65(12)
C18 C17 C1 175.02(14)
C17 C18 C19 177.21(15)
C20 C19 C24 119.05(13)
C20 C19 C18 120.45(13)
C24 C19 C18 120.50(13)
C19 C20 C21 119.97(15)
C22 C21 C20 120.63(16)
C23 C22 C21 119.83(15)
C22 C23 C24 120.42(15)
C23 C24 C19 120.04(14)
C26 C25 C4 167.92(14)
C25 C26 C27 172.52(15)
C32 C27 C28 118.92(14)
C32 C27 C26 119.56(13)
C28 C27 C26 121.34(14)
C29 C28 C27 120.02(18)
C30 C29 C28 120.42(18)
C29 C30 C31 120.19(17)
C30 C31 C32 120.49(18)
C31 C32 C27 119.94(16)
C38 C33 C34 118.71(12)
C38 C33 C3 121.48(11)
C34 C33 C3 119.52(12)
C35 C34 C33 121.45(13)
C34 C35 C36 117.98(12)
C34 C35 C39 122.47(13)
C36 C35 C39 119.54(12)
C35 C36 C37 122.52(13)
C36 C37 C38 118.00(14)
C36 C37 C47 122.7(2)
C38 C37 C47 118.4(2)
C36 C37 C43 118.6(3)
C38 C37 C43 121.5(3)
C33 C38 C37 121.34(13)
C41 C39 C40 108.68(15)
C41 C39 C42 110.42(15)
C40 C39 C42 107.04(14)
C41 C39 C35 109.04(13)
C40 C39 C35 112.70(12)
C42 C39 C35 108.95(13)
C45 C43 C46 109.9(6)
C45 C43 C44 108.2(6)
C46 C43 C44 109.0(5)
C45 C43 C37 111.6(6)
C46 C43 C37 114.4(4)
C44 C43 C37 103.3(5)
C48 C47 C49 109.4(4)
C48 C47 C37 111.3(4)
C49 C47 C37 115.1(4)
C48 C47 C50 108.5(5)
C49 C47 C50 107.8(5)
C37 C47 C50 104.4(4)
C52 C51 C56 119.54(11)
C52 C51 C5 120.91(11)
C56 C51 C5 119.51(11)
C51 C52 C53 121.02(11)
C52 C53 C54 117.90(12)
C52 C53 C64 121.22(12)
C54 C53 C64 120.84(12)
C55 C54 C53 122.70(12)
C54 C55 C56 117.50(11)
C54 C55 C57 121.14(11)
C56 C55 C57 121.36(11)
C51 C56 C55 121.30(11)
C60 C57 C58 110.3(4)
C63 C57 C62 108.6(3)
C60 C57 C59 108.8(4)
C58 C57 C59 108.2(4)
C60 C57 C55 112.67(18)
C58 C57 C55 110.61(18)
C63 C57 C55 112.13(18)
C62 C57 C55 113.15(18)
C59 C57 C55 106.1(2)
C63 C57 C61 108.5(3)
C62 C57 C61 107.5(3)
C55 C57 C61 106.80(19)
C67 C64 C66 111.3(3)
C67 C64 C53 110.2(2)
C68 C64 C53 113.8(5)
C66 C64 C53 111.94(19)
C68 C64 C69 122.5(13)
C53 C64 C69 107.0(8)
C67 C64 C65 110.8(3)
C66 C64 C65 103.7(3)
C53 C64 C65 108.8(2)
C68 C64 C70 102.1(9)
C53 C64 C70 104.1(4)
C69 C64 C70 105.3(11)

loop_
_geom_bond_atom_site_label_1
_geom_bond_atom_site_label_2
_geom_bond_distance
C1 C2 1.3704(18)
C1 C17 1.4130(18)
C1 C8 1.4878(19)
C2 C6 1.4587(17)
C2 C3 1.4638(18)
C3 C4 1.3807(17)
C3 C33 1.4667(17)
C4 C25 1.4111(18)
C4 C5 1.4945(18)
C5 C6 1.3591(17)
C5 C51 1.4809(16)
C6 C7 1.4712(18)
C7 C8 1.3947(17)
C7 C9 1.4133(18)
C8 C16 1.4017(19)
C9 C10 1.4180(18)
C9 C14 1.4325(18)
C10 C11 1.3638(19)
C11 C12 1.411(2)
C12 C13 1.360(2)
C13 C14 1.420(2)
C14 C15 1.415(2)
C15 C16 1.370(2)
C17 C18 1.2033(18)
C18 C19 1.4318(18)
C19 C20 1.381(2)
C19 C24 1.395(2)
C20 C21 1.382(2)
C21 C22 1.372(3)
C22 C23 1.367(3)
C23 C24 1.381(2)
C25 C26 1.2007(19)
C26 C27 1.4325(19)
C27 C32 1.384(2)
C27 C28 1.389(2)
C28 C29 1.385(3)
C29 C30 1.357(3)
C30 C31 1.367(3)
C31 C32 1.382(2)
C33 C38 1.3915(19)
C33 C34 1.4004(18)
C34 C35 1.3864(18)
C35 C36 1.389(2)
C35 C39 1.5355(19)
C36 C37 1.391(2)
C37 C38 1.392(2)
C37 C47 1.539(6)
C37 C43 1.605(7)
C39 C41 1.525(2)
C39 C40 1.530(2)
C39 C42 1.535(2)
C43 C45 1.491(12)
C43 C46 1.532(7)
C43 C44 1.536(8)
C47 C48 1.531(7)
C47 C49 1.539(7)
C47 C50 1.550(8)
C51 C52 1.3837(17)
C51 C56 1.3880(17)
C52 C53 1.3894(18)
C53 C54 1.3919(18)
C53 C64 1.5304(18)
C54 C55 1.3893(18)
C55 C56 1.3912(18)
C55 C57 1.5354(18)
C57 C60 1.488(4)
C57 C58 1.516(4)
C57 C63 1.517(4)
C57 C62 1.524(4)
C57 C59 1.528(5)
C57 C61 1.549(5)
C64 C67 1.472(6)
C64 C68 1.494(13)
C64 C66 1.523(4)
C64 C69 1.54(2)
C64 C65 1.577(5)
C64 C70 1.691(12)

loop_
_geom_torsion_atom_site_label_1
_geom_torsion_atom_site_label_2
_geom_torsion_atom_site_label_3
_geom_torsion_atom_site_label_4
_geom_torsion
C17 C1 C2 C6 -174.37(12)
C8 C1 C2 C6 2.44(13)
C17 C1 C2 C3 4.6(3)
C8 C1 C2 C3 -178.60(15)
C1 C2 C3 C4 -175.56(16)
C6 C2 C3 C4 3.40(13)
C1 C2 C3 C33 16.2(2)
C6 C2 C3 C33 -164.81(11)
C2 C3 C4 C25 -171.78(12)
C33 C3 C4 C25 -3.3(2)
C2 C3 C4 C5 -2.63(13)
C33 C3 C4 C5 165.81(11)
C3 C4 C5 C6 0.90(14)
C25 C4 C5 C6 171.45(11)
C3 C4 C5 C51 -174.15(10)
C25 C4 C5 C51 -3.60(17)
C51 C5 C6 C2 175.59(12)
C4 C5 C6 C2 1.29(13)
C51 C5 C6 C7 -7.0(3)
C4 C5 C6 C7 178.73(16)
C1 C2 C6 C5 176.38(10)
C3 C2 C6 C5 -2.95(13)
C1 C2 C6 C7 -2.03(13)
C3 C2 C6 C7 178.64(10)
C5 C6 C7 C8 -176.73(16)
C2 C6 C7 C8 0.72(13)
C5 C6 C7 C9 3.5(3)
C2 C6 C7 C9 -179.09(13)
C9 C7 C8 C16 0.32(19)
C6 C7 C8 C16 -179.52(12)
C9 C7 C8 C1 -179.41(11)
C6 C7 C8 C1 0.74(13)
C2 C1 C8 C7 -2.03(14)
C17 C1 C8 C7 175.09(11)
C2 C1 C8 C16 178.25(13)
C17 C1 C8 C16 -4.6(2)
C8 C7 C9 C10 179.74(12)
C6 C7 C9 C10 -0.5(2)
C8 C7 C9 C14 0.26(18)
C6 C7 C9 C14 -179.95(12)
C7 C9 C10 C11 179.86(13)
C14 C9 C10 C11 -0.67(19)
C9 C10 C11 C12 0.8(2)
C10 C11 C12 C13 0.0(2)
C11 C12 C13 C14 -1.1(2)
C12 C13 C14 C15 -178.86(14)
C12 C13 C14 C9 1.2(2)
C7 C9 C14 C15 -0.77(18)
C10 C9 C14 C15 179.72(12)
C7 C9 C14 C13 179.20(12)
C10 C9 C14 C13 -0.31(18)
C13 C14 C15 C16 -179.24(13)
C9 C14 C15 C16 0.7(2)
C14 C15 C16 C8 -0.1(2)
C7 C8 C16 C15 -0.4(2)
C1 C8 C16 C15 179.29(13)
C24 C19 C20 C21 -2.0(3)
C18 C19 C20 C21 177.26(17)
C19 C20 C21 C22 2.1(3)
C20 C21 C22 C23 -0.1(3)
C21 C22 C23 C24 -1.9(3)
C22 C23 C24 C19 1.9(2)
C20 C19 C24 C23 0.0(2)
C18 C19 C24 C23 -179.22(13)
C3 C4 C25 C26 138.9(6)
C5 C4 C25 C26 -29.4(7)
C32 C27 C28 C29 -0.6(3)
C26 C27 C28 C29 174.52(19)
C27 C28 C29 C30 0.1(3)
C28 C29 C30 C31 0.5(3)
C29 C30 C31 C32 -0.6(3)
C30 C31 C32 C27 0.1(3)
C28 C27 C32 C31 0.5(3)
C26 C27 C32 C31 -174.72(17)
C4 C3 C33 C38 31.51(19)
C2 C3 C33 C38 -162.60(12)
C4 C3 C33 C34 -142.17(13)
C2 C3 C33 C34 23.72(18)
C38 C33 C34 C35 -0.30(18)
C3 C33 C34 C35 173.55(11)
C33 C34 C35 C36 0.30(19)
C33 C34 C35 C39 -178.39(12)
C34 C35 C36 C37 -0.6(2)
C39 C35 C36 C37 178.10(15)
C35 C36 C37 C38 0.9(3)
C35 C36 C37 C47 170.2(3)
C35 C36 C37 C43 -163.6(3)
C34 C33 C38 C37 0.6(2)
C3 C33 C38 C37 -173.09(14)
C36 C37 C38 C33 -0.9(2)
C47 C37 C38 C33 -170.7(2)
C43 C37 C38 C33 163.1(3)
C34 C35 C39 C41 -116.70(16)
C36 C35 C39 C41 64.63(19)
C34 C35 C39 C40 4.1(2)
C36 C35 C39 C40 -174.60(14)
C34 C35 C39 C42 122.72(16)
C36 C35 C39 C42 -55.95(19)
C36 C37 C43 C45 175.8(5)
C38 C37 C43 C45 11.8(7)
C36 C37 C43 C46 50.2(5)
C38 C37 C43 C46 -113.8(4)
C36 C37 C43 C44 -68.2(5)
C38 C37 C43 C44 127.9(4)
C36 C37 C47 C48 13.2(5)
C38 C37 C47 C48 -177.6(3)
C36 C37 C47 C49 -112.1(4)
C38 C37 C47 C49 57.2(4)
C36 C37 C47 C50 130.0(4)
C38 C37 C47 C50 -60.8(5)
C6 C5 C51 C52 105.77(16)
C4 C5 C51 C52 -80.56(15)
C6 C5 C51 C56 -76.43(17)
C4 C5 C51 C56 97.24(14)
C56 C51 C52 C53 2.2(2)
C5 C51 C52 C53 179.99(12)
C51 C52 C53 C54 -1.0(2)
C51 C52 C53 C64 176.59(14)
C52 C53 C54 C55 -0.6(2)
C64 C53 C54 C55 -178.22(15)
C53 C54 C55 C56 1.0(2)
C53 C54 C55 C57 -179.01(14)
C52 C51 C56 C55 -1.74(19)
C5 C51 C56 C55 -179.58(12)
C54 C55 C56 C51 0.18(19)
C57 C55 C56 C51 -179.82(13)
C54 C55 C57 C60 156.5(4)
C56 C55 C57 C60 -23.5(4)
C54 C55 C57 C58 32.5(4)
C56 C55 C57 C58 -147.5(3)
C54 C55 C57 C63 -148.2(3)
C56 C55 C57 C63 31.8(3)
C54 C55 C57 C62 -25.0(3)
C56 C55 C57 C62 155.0(3)
C54 C55 C57 C59 -84.6(3)
C56 C55 C57 C59 95.4(3)
C54 C55 C57 C61 93.1(3)
C56 C55 C57 C61 -86.9(3)
C52 C53 C64 C67 -97.3(3)
C54 C53 C64 C67 80.3(3)
C52 C53 C64 C68 -177.1(14)
C54 C53 C64 C68 0.5(14)
C52 C53 C64 C66 27.2(4)
C54 C53 C64 C66 -155.2(3)
C52 C53 C64 C69 44.4(10)
C54 C53 C64 C69 -138.0(10)
C52 C53 C64 C65 141.1(3)
C54 C53 C64 C65 -41.3(4)
C52 C53 C64 C70 -66.8(10)
C54 C53 C64 C70 110.8(10)
